data_4024906
loop_
_publ_author_name
'Dongchuan Wang'
'Jiangli Fan'
'Xinqin Gao'
'Bingshuai Wang'
'Shiguo Sun'
'Xiaojun Peng'

_publ_section_title
;
Carboxyl BODIPY Dyes from Bicarboxylic Anhydrides: One-Pot Preparation,
Spectral Properties, Photostability, and Biolabeling
;
_journal_name_full 'Journal of Organic Chemistry'
_journal_page_first 7675
_journal_page_last 7683
_journal_paper_doi 10.1021/jo901149y
_journal_volume 74
_journal_year 2009
_chemical_formula_moiety 'C16 H11 B F2 N2 O2'
_chemical_formula_sum 'C16 H11 B F2 N2 O2'
_chemical_formula_weight 312.08
_space_group_IT_number 14
_symmetry_cell_setting monoclinic
_symmetry_space_group_name_Hall '-P 2ybc'
_symmetry_space_group_name_H-M 'P 1 21/c 1'
_atom_sites_solution_hydrogens geom
_atom_sites_solution_primary direct
_atom_sites_solution_secondary difmap
_audit_creation_method SHELXL-97
_cell_angle_alpha 90.00
_cell_angle_beta 95.028(6)
_cell_angle_gamma 90.00
_cell_formula_units_Z 4
_cell_length_a 7.2069(6)
_cell_length_b 13.5133(11)
_cell_length_c 15.0135(12)
_cell_measurement_reflns_used 2541
_cell_measurement_temperature 298(2)
_cell_measurement_theta_max 27.47
_cell_measurement_theta_min 2.03
_cell_volume 1456.5(2)
_computing_cell_refinement 'SAINT-Plus (Bruker, 2001)'
_computing_data_collection 'APEX2 (Bruker, 2005)'
_computing_data_reduction SAINT
_computing_molecular_graphics 'SHELXTL (Bruker, 1997)'
_computing_publication_material SHELXTL
_computing_structure_refinement 'SHELXL-97 (Sheldrick, 1997)'
_computing_structure_solution 'SHELXS-97 (Sheldrick, 1990)'
_diffrn_ambient_temperature 298(2)
_diffrn_detector_area_resol_mean 4.55
_diffrn_measured_fraction_theta_full 0.995
_diffrn_measured_fraction_theta_max 0.995
_diffrn_measurement_device_type 'Bruker SMART APEX II CCD area'
_diffrn_measurement_method '\f and \w scan'
_diffrn_radiation_monochromator graphite
_diffrn_radiation_source 'fine-focus sealed tube'
_diffrn_radiation_type MoK\a
_diffrn_radiation_wavelength 0.71073
_diffrn_reflns_av_R_equivalents 0.0659
_diffrn_reflns_av_sigmaI/netI 0.0817
_diffrn_reflns_limit_h_max 8
_diffrn_reflns_limit_h_min -6
_diffrn_reflns_limit_k_max 16
_diffrn_reflns_limit_k_min -14
_diffrn_reflns_limit_l_max 17
_diffrn_reflns_limit_l_min -17
_diffrn_reflns_number 7239
_diffrn_reflns_theta_full 25.00
_diffrn_reflns_theta_max 25.00
_diffrn_reflns_theta_min 2.03
_diffrn_standards_decay_% 0
_diffrn_standards_interval_count 0
_diffrn_standards_interval_time 0
_diffrn_standards_number 0
_exptl_absorpt_coefficient_mu 0.111
_exptl_absorpt_correction_T_max 0.992
_exptl_absorpt_correction_T_min 0.990
_exptl_absorpt_correction_type multi-scan
_exptl_absorpt_process_details '(SADABS; Sheldrick, 1997)'
_exptl_crystal_colour 'orange red'
_exptl_crystal_density_diffrn 1.423
_exptl_crystal_density_method 'not measured'
_exptl_crystal_description needle
_exptl_crystal_F_000 640
_exptl_crystal_size_max 0.50
_exptl_crystal_size_mid 0.076
_exptl_crystal_size_min 0.075
_refine_diff_density_max 0.157
_refine_diff_density_min -0.198
_refine_diff_density_rms 0.041
_refine_ls_extinction_coef 0
_refine_ls_extinction_method SHELXL
_refine_ls_goodness_of_fit_ref 0.909
_refine_ls_hydrogen_treatment constr
_refine_ls_matrix_type full
_refine_ls_number_parameters 208
_refine_ls_number_reflns 2541
_refine_ls_number_restraints 0
_refine_ls_restrained_S_all 0.909
_refine_ls_R_factor_all 0.1186
_refine_ls_R_factor_gt 0.0463
_refine_ls_shift/su_max 0.000
_refine_ls_shift/su_mean 0.000
_refine_ls_structure_factor_coef Fsqd
_refine_ls_weighting_details 'calc w=1/[\s^2^(Fo^2^)+(0.0404P)^2^+0.0000P] where P=(Fo^2^+2Fc^2^)/3'
_refine_ls_weighting_scheme calc
_refine_ls_wR_factor_gt 0.0878
_refine_ls_wR_factor_ref 0.1050
_reflns_number_gt 1280
_reflns_number_total 2541
_reflns_threshold_expression >2sigma(I)
_cod_data_source_file jo901149y_si_002.cif
_cod_data_source_block w
_cod_depositor_comments
;
The following automatic conversions were performed:
'_symmetry_cell_setting' value 'Monoclinic' changed to 'monoclinic'
according to '/home/saulius/struct/CIF-dictionaries/cif_core.dic'
dictionary named 'cif_core.dic' version 2.4.1 from 2010-06-29.

Automatic conversion script
Id: cif_fix_enum 1527 2010-12-29 10:47:43Z saulius 
;
_cod_original_sg_symbol_H-M P21/c
_cod_database_code 4024906

loop_
_symmetry_equiv_pos_as_xyz
'x, y, z'
'-x, y+1/2, -z+1/2'
'-x, -y, -z'
'x, -y-1/2, z-1/2'

loop_
_atom_site_label
_atom_site_type_symbol
_atom_site_fract_x
_atom_site_fract_y
_atom_site_fract_z
_atom_site_U_iso_or_equiv
_atom_site_adp_type
_atom_site_occupancy
_atom_site_symmetry_multiplicity
_atom_site_calc_flag
_atom_site_refinement_flags
_atom_site_disorder_assembly
_atom_site_disorder_group
O2 O 0.6164(2) 0.41171(12) 0.95469(11) 0.0543(5) Uani 1 1 d . . .
O1 O 0.6867(3) 0.57196(11) 0.95809(11) 0.0567(5) Uani 1 1 d . . .
H1B H 0.5924 0.5747 0.9849 0.085 Uiso 1 1 calc R . .
F2 F 0.4058(2) 0.14423(13) 0.94147(12) 0.0864(6) Uani 1 1 d . . .
C16 C 0.8167(4) 0.28252(17) 0.86703(17) 0.0400(7) Uani 1 1 d . . .
C15 C 0.8855(3) 0.46595(17) 0.88706(15) 0.0365(6) Uani 1 1 d . . .
N2 N 0.5518(3) 0.18521(15) 0.80879(15) 0.0491(6) Uani 1 1 d . . .
N1 N 0.7385(3) 0.13598(14) 0.94657(15) 0.0488(6) Uani 1 1 d . . .
C14 C 0.6699(4) 0.26502(17) 0.80145(18) 0.0431(7) Uani 1 1 d . . .
F1 F 0.5326(3) 0.02037(11) 0.86668(12) 0.0867(6) Uani 1 1 d . . .
C13 C 0.8556(4) 0.21669(16) 0.93585(18) 0.0433(7) Uani 1 1 d . . .
C12 C 0.9343(4) 0.37184(16) 0.85765(16) 0.0406(6) Uani 1 1 d . . .
C11 C 0.7170(4) 0.48056(18) 0.93590(16) 0.0401(6) Uani 1 1 d . . .
C10 C 1.2075(4) 0.4428(2) 0.80049(19) 0.0634(9) Uani 1 1 d . . .
H10A H 1.3159 0.4347 0.7719 0.076 Uiso 1 1 calc R . .
C9 C 0.9989(4) 0.54565(18) 0.87190(16) 0.0479(7) Uani 1 1 d . . .
H9A H 0.9669 0.6081 0.8917 0.057 Uiso 1 1 calc R . .
C8 C 0.6209(4) 0.31186(19) 0.71933(19) 0.0556(8) Uani 1 1 d . . .
H8A H 0.6770 0.3678 0.6975 0.067 Uiso 1 1 calc R . .
C7 C 1.1576(4) 0.5349(2) 0.82834(18) 0.0557(8) Uani 1 1 d . . .
H7A H 1.2306 0.5897 0.8178 0.067 Uiso 1 1 calc R . .
C6 C 1.0967(4) 0.36220(19) 0.81503(18) 0.0576(8) Uani 1 1 d . . .
H6A H 1.1315 0.3000 0.7959 0.069 Uiso 1 1 calc R . .
C5 C 1.0060(4) 0.21030(19) 1.00227(18) 0.0537(8) Uani 1 1 d . . .
H5A H 1.1050 0.2544 1.0107 0.064 Uiso 1 1 calc R . .
C4 C 0.4349(4) 0.1830(2) 0.7339(2) 0.0641(8) Uani 1 1 d . . .
H4A H 0.3408 0.1365 0.7220 0.077 Uiso 1 1 calc R . .
C3 C 0.4738(4) 0.2594(2) 0.6768(2) 0.0675(9) Uani 1 1 d . . .
H3A H 0.4129 0.2729 0.6209 0.081 Uiso 1 1 calc R . .
C2 C 0.8142(5) 0.0848(2) 1.0162(2) 0.0622(9) Uani 1 1 d . . .
H2A H 0.7630 0.0276 1.0384 0.075 Uiso 1 1 calc R . .
B B 0.5502(5) 0.1187(2) 0.8915(2) 0.0583(10) Uani 1 1 d . . .
C1 C 0.9802(5) 0.1280(2) 1.0518(2) 0.0667(9) Uani 1 1 d . . .
H1A H 1.0581 0.1050 1.1000 0.080 Uiso 1 1 calc R . .

loop_
_atom_site_aniso_label
_atom_site_aniso_U_11
_atom_site_aniso_U_22
_atom_site_aniso_U_33
_atom_site_aniso_U_23
_atom_site_aniso_U_13
_atom_site_aniso_U_12
O2 0.0470(13) 0.0462(10) 0.0734(14) -0.0074(9) 0.0265(10) -0.0079(10)
O1 0.0565(14) 0.0416(10) 0.0767(14) -0.0004(9) 0.0321(10) 0.0033(9)
F2 0.0542(12) 0.1170(14) 0.0932(13) -0.0083(11) 0.0365(10) -0.0078(11)
C16 0.0322(18) 0.0401(14) 0.0498(17) -0.0090(13) 0.0163(13) -0.0007(13)
C15 0.0280(16) 0.0415(14) 0.0406(15) 0.0020(12) 0.0061(12) -0.0008(13)
N2 0.0394(16) 0.0485(13) 0.0603(16) -0.0132(12) 0.0084(12) -0.0039(12)
N1 0.0496(16) 0.0433(12) 0.0553(16) -0.0015(12) 0.0150(12) -0.0034(12)
C14 0.0397(19) 0.0414(14) 0.0492(18) -0.0084(13) 0.0086(14) -0.0017(14)
F1 0.1013(16) 0.0566(9) 0.1026(14) -0.0119(10) 0.0106(11) -0.0319(10)
C13 0.042(2) 0.0364(14) 0.0527(18) -0.0025(13) 0.0134(15) -0.0040(13)
C12 0.0344(17) 0.0437(14) 0.0448(16) -0.0006(13) 0.0093(12) -0.0026(13)
C11 0.0377(18) 0.0384(13) 0.0445(16) -0.0013(13) 0.0063(13) -0.0008(14)
C10 0.047(2) 0.0715(19) 0.076(2) -0.0020(17) 0.0314(17) -0.0040(17)
C9 0.043(2) 0.0486(15) 0.0531(17) -0.0007(13) 0.0113(14) -0.0038(14)
C8 0.053(2) 0.0553(16) 0.059(2) -0.0057(16) 0.0062(15) 0.0074(16)
C7 0.046(2) 0.0585(18) 0.0653(19) 0.0036(15) 0.0185(16) -0.0119(15)
C6 0.047(2) 0.0583(17) 0.070(2) -0.0106(15) 0.0228(16) 0.0002(16)
C5 0.047(2) 0.0582(18) 0.0569(19) -0.0080(15) 0.0092(15) -0.0016(15)
C4 0.048(2) 0.070(2) 0.074(2) -0.0236(19) 0.0049(18) -0.0038(17)
C3 0.060(2) 0.076(2) 0.064(2) -0.0118(19) -0.0075(18) 0.0111(19)
C2 0.071(3) 0.0530(17) 0.064(2) 0.0073(16) 0.0186(18) 0.0011(17)
B 0.052(3) 0.0521(19) 0.073(3) -0.0153(19) 0.018(2) -0.0130(19)
C1 0.069(3) 0.0676(19) 0.063(2) 0.0085(18) 0.0017(17) 0.0036(19)

loop_
_atom_type_symbol
_atom_type_description
_atom_type_scat_dispersion_real
_atom_type_scat_dispersion_imag
_atom_type_scat_source
C C 0.0033 0.0016 'International Tables Vol C Tables 4.2.6.8 and 6.1.1.4'
H H 0.0000 0.0000 'International Tables Vol C Tables 4.2.6.8 and 6.1.1.4'
B B 0.0013 0.0007 'International Tables Vol C Tables 4.2.6.8 and 6.1.1.4'
N N 0.0061 0.0033 'International Tables Vol C Tables 4.2.6.8 and 6.1.1.4'
O O 0.0106 0.0060 'International Tables Vol C Tables 4.2.6.8 and 6.1.1.4'
F F 0.0171 0.0103 'International Tables Vol C Tables 4.2.6.8 and 6.1.1.4'

loop_
_geom_angle_atom_site_label_1
_geom_angle_atom_site_label_2
_geom_angle_atom_site_label_3
_geom_angle
_geom_angle_site_symmetry_1
_geom_angle_site_symmetry_3
_geom_angle_publ_flag
C11 O1 H1B 109.5 . . ?
C13 C16 C14 120.8(2) . . ?
C13 C16 C12 121.0(2) . . ?
C14 C16 C12 118.1(2) . . ?
C9 C15 C12 119.1(2) . . ?
C9 C15 C11 119.9(2) . . ?
C12 C15 C11 121.0(2) . . ?
C4 N2 C14 107.2(2) . . ?
C4 N2 B 128.0(3) . . ?
C14 N2 B 124.7(2) . . ?
C2 N1 C13 106.6(2) . . ?
C2 N1 B 128.5(2) . . ?
C13 N1 B 124.6(2) . . ?
N2 C14 C16 120.5(2) . . ?
N2 C14 C8 108.2(2) . . ?
C16 C14 C8 131.1(3) . . ?
C16 C13 N1 120.4(3) . . ?
C16 C13 C5 131.7(2) . . ?
N1 C13 C5 107.8(2) . . ?
C6 C12 C15 118.4(2) . . ?
C6 C12 C16 118.5(2) . . ?
C15 C12 C16 123.0(2) . . ?
O2 C11 O1 123.0(2) . . ?
O2 C11 C15 122.5(2) . . ?
O1 C11 C15 114.5(2) . . ?
C7 C10 C6 119.8(3) . . ?
C7 C10 H10A 120.1 . . ?
C6 C10 H10A 120.1 . . ?
C7 C9 C15 121.6(2) . . ?
C7 C9 H9A 119.2 . . ?
C15 C9 H9A 119.2 . . ?
C3 C8 C14 107.4(3) . . ?
C3 C8 H8A 126.3 . . ?
C14 C8 H8A 126.3 . . ?
C10 C7 C9 119.6(3) . . ?
C10 C7 H7A 120.2 . . ?
C9 C7 H7A 120.2 . . ?
C10 C6 C12 121.5(2) . . ?
C10 C6 H6A 119.3 . . ?
C12 C6 H6A 119.3 . . ?
C1 C5 C13 107.7(3) . . ?
C1 C5 H5A 126.2 . . ?
C13 C5 H5A 126.2 . . ?
N2 C4 C3 110.8(3) . . ?
N2 C4 H4A 124.6 . . ?
C3 C4 H4A 124.6 . . ?
C8 C3 C4 106.5(3) . . ?
C8 C3 H3A 126.7 . . ?
C4 C3 H3A 126.7 . . ?
N1 C2 C1 111.2(3) . . ?
N1 C2 H2A 124.4 . . ?
C1 C2 H2A 124.4 . . ?
F2 B F1 109.4(3) . . ?
F2 B N2 110.7(3) . . ?
F1 B N2 110.6(2) . . ?
F2 B N1 109.9(3) . . ?
F1 B N1 110.2(3) . . ?
N2 B N1 106.0(2) . . ?
C5 C1 C2 106.7(3) . . ?
C5 C1 H1A 126.7 . . ?
C2 C1 H1A 126.7 . . ?

loop_
_geom_bond_atom_site_label_1
_geom_bond_atom_site_label_2
_geom_bond_distance
_geom_bond_site_symmetry_2
_geom_bond_publ_flag
O2 C11 1.228(3) . ?
O1 C11 1.303(3) . ?
O1 H1B 0.8200 . ?
F2 B 1.379(4) . ?
C16 C13 1.374(3) . ?
C16 C14 1.400(3) . ?
C16 C12 1.489(3) . ?
C15 C9 1.383(3) . ?
C15 C12 1.401(3) . ?
C15 C11 1.485(3) . ?
N2 C4 1.345(3) . ?
N2 C14 1.384(3) . ?
N2 B 1.534(4) . ?
N1 C2 1.330(3) . ?
N1 C13 1.397(3) . ?
N1 B 1.544(4) . ?
C14 C8 1.403(3) . ?
F1 B 1.383(3) . ?
C13 C5 1.409(4) . ?
C12 C6 1.388(3) . ?
C10 C7 1.370(3) . ?
C10 C6 1.380(3) . ?
C10 H10A 0.9300 . ?
C9 C7 1.374(3) . ?
C9 H9A 0.9300 . ?
C8 C3 1.384(4) . ?
C8 H8A 0.9300 . ?
C7 H7A 0.9300 . ?
C6 H6A 0.9300 . ?
C5 C1 1.360(3) . ?
C5 H5A 0.9300 . ?
C4 C3 1.386(4) . ?
C4 H4A 0.9300 . ?
C3 H3A 0.9300 . ?
C2 C1 1.395(4) . ?
C2 H2A 0.9300 . ?
C1 H1A 0.9300 . ?

loop_
_geom_hbond_atom_site_label_D
_geom_hbond_atom_site_label_H
_geom_hbond_atom_site_label_A
_geom_hbond_distance_DH
_geom_hbond_distance_HA
_geom_hbond_distance_DA
_geom_hbond_angle_DHA
_geom_hbond_site_symmetry_A
O1 H1B O2 0.82 1.83 2.653(2) 176.8 3_667

loop_
_geom_torsion_atom_site_label_1
_geom_torsion_atom_site_label_2
_geom_torsion_atom_site_label_3
_geom_torsion_atom_site_label_4
_geom_torsion
_geom_torsion_site_symmetry_1
_geom_torsion_site_symmetry_2
_geom_torsion_site_symmetry_3
_geom_torsion_site_symmetry_4
_geom_torsion_publ_flag
C4 N2 C14 C16 -175.5(2) . . . . ?
B N2 C14 C16 8.7(4) . . . . ?
C4 N2 C14 C8 0.1(3) . . . . ?
B N2 C14 C8 -175.6(2) . . . . ?
C13 C16 C14 N2 5.4(3) . . . . ?
C12 C16 C14 N2 -177.4(2) . . . . ?
C13 C16 C14 C8 -169.2(2) . . . . ?
C12 C16 C14 C8 8.0(4) . . . . ?
C14 C16 C13 N1 -6.2(3) . . . . ?
C12 C16 C13 N1 176.6(2) . . . . ?
C14 C16 C13 C5 170.8(2) . . . . ?
C12 C16 C13 C5 -6.3(4) . . . . ?
C2 N1 C13 C16 178.2(2) . . . . ?
B N1 C13 C16 -6.7(4) . . . . ?
C2 N1 C13 C5 0.6(3) . . . . ?
B N1 C13 C5 175.6(2) . . . . ?
C9 C15 C12 C6 0.7(4) . . . . ?
C11 C15 C12 C6 -177.8(2) . . . . ?
C9 C15 C12 C16 -177.0(2) . . . . ?
C11 C15 C12 C16 4.4(4) . . . . ?
C13 C16 C12 C6 83.5(3) . . . . ?
C14 C16 C12 C6 -93.7(3) . . . . ?
C13 C16 C12 C15 -98.8(3) . . . . ?
C14 C16 C12 C15 84.0(3) . . . . ?
C9 C15 C11 O2 -176.6(2) . . . . ?
C12 C15 C11 O2 1.9(4) . . . . ?
C9 C15 C11 O1 2.5(3) . . . . ?
C12 C15 C11 O1 -179.0(2) . . . . ?
C12 C15 C9 C7 0.3(4) . . . . ?
C11 C15 C9 C7 178.9(2) . . . . ?
N2 C14 C8 C3 -0.5(3) . . . . ?
C16 C14 C8 C3 174.5(2) . . . . ?
C6 C10 C7 C9 1.1(4) . . . . ?
C15 C9 C7 C10 -1.2(4) . . . . ?
C7 C10 C6 C12 -0.1(5) . . . . ?
C15 C12 C6 C10 -0.8(4) . . . . ?
C16 C12 C6 C10 177.0(3) . . . . ?
C16 C13 C5 C1 -177.4(3) . . . . ?
N1 C13 C5 C1 -0.1(3) . . . . ?
C14 N2 C4 C3 0.3(3) . . . . ?
B N2 C4 C3 175.9(2) . . . . ?
C14 C8 C3 C4 0.7(3) . . . . ?
N2 C4 C3 C8 -0.6(3) . . . . ?
C13 N1 C2 C1 -0.9(3) . . . . ?
B N1 C2 C1 -175.7(3) . . . . ?
C4 N2 B F2 -73.9(3) . . . . ?
C14 N2 B F2 100.9(3) . . . . ?
C4 N2 B F1 47.4(4) . . . . ?
C14 N2 B F1 -137.7(2) . . . . ?
C4 N2 B N1 166.9(2) . . . . ?
C14 N2 B N1 -18.2(3) . . . . ?
C2 N1 B F2 71.5(3) . . . . ?
C13 N1 B F2 -102.4(3) . . . . ?
C2 N1 B F1 -49.1(4) . . . . ?
C13 N1 B F1 137.0(2) . . . . ?
C2 N1 B N2 -168.8(2) . . . . ?
C13 N1 B N2 17.3(3) . . . . ?
C13 C5 C1 C2 -0.5(3) . . . . ?
N1 C2 C1 C5 0.9(3) . . . . ?
